data_7203584
loop_
_publ_author_name
'Du, Miao'
'Wang, Xiu-Guang'
'Zhang, Zhi-Hui'
'Tang, Liang-Fu'
'Zhao, Xiao-Jun'

_publ_section_title
;
 Solvent-directed layered Co(ii) coordination polymers with unusual
 solid-state properties: from a nanoporous framework to the dense
 polythreading 3-D aggregation
;
_journal_issue 11
_journal_name_full CrystEngComm
_journal_page_first 788
_journal_paper_doi 10.1039/b610160g
_journal_volume 8
_journal_year 2006
_chemical_formula_sum 'C46 H46 Co N18 O'
_chemical_formula_weight 925.94
_chemical_name_systematic
;
?
;
_space_group_IT_number 60
_symmetry_cell_setting orthorhombic
_symmetry_space_group_name_Hall '-P 2n 2ab'
_symmetry_space_group_name_H-M 'P b c n'
_atom_sites_solution_hydrogens geom
_atom_sites_solution_primary direct
_atom_sites_solution_secondary difmap
_audit_creation_method SHELXL-97
_cell_angle_alpha 90.00
_cell_angle_beta 90.00
_cell_angle_gamma 90.00
_cell_formula_units_Z 4
_cell_length_a 24.958(4)
_cell_length_b 24.637(4)
_cell_length_c 8.1686(12)
_cell_measurement_reflns_used 4756
_cell_measurement_temperature 293(2)
_cell_measurement_theta_max 23.82
_cell_measurement_theta_min 2.32
_cell_volume 5022.8(14)
_computing_cell_refinement 'Bruker APEX II'
_computing_data_collection 'Bruker APEX II'
_computing_data_reduction 'Bruker SAINT'
_computing_molecular_graphics 'Bruker SHELXTL'
_computing_publication_material 'Bruker SHELXTL'
_computing_structure_refinement 'SHELXL-97 (Sheldrick, 1997)'
_computing_structure_solution 'SHELXS-97 (Sheldrick, 1990)'
_diffrn_ambient_temperature 293(2)
_diffrn_measured_fraction_theta_full 0.999
_diffrn_measured_fraction_theta_max 0.999
_diffrn_measurement_device_type 'APEX II CCD area detector'
_diffrn_measurement_method 'phi and omega scans'
_diffrn_radiation_monochromator graphite
_diffrn_radiation_source 'fine-focus sealed tube'
_diffrn_radiation_type MoK\a
_diffrn_radiation_wavelength 0.71073
_diffrn_reflns_av_R_equivalents 0.0444
_diffrn_reflns_av_sigmaI/netI 0.0389
_diffrn_reflns_limit_h_max 28
_diffrn_reflns_limit_h_min -29
_diffrn_reflns_limit_k_max 29
_diffrn_reflns_limit_k_min -29
_diffrn_reflns_limit_l_max 8
_diffrn_reflns_limit_l_min -9
_diffrn_reflns_number 25804
_diffrn_reflns_theta_full 25.03
_diffrn_reflns_theta_max 25.03
_diffrn_reflns_theta_min 2.32
_exptl_absorpt_coefficient_mu 0.394
_exptl_absorpt_correction_T_max 1.000000
_exptl_absorpt_correction_T_min 0.858155
_exptl_absorpt_correction_type multi-scan
_exptl_absorpt_process_details SADABS
_exptl_crystal_colour Blue
_exptl_crystal_density_diffrn 1.224
_exptl_crystal_density_meas ?
_exptl_crystal_density_method 'not measured'
_exptl_crystal_description Block
_exptl_crystal_F_000 1932
_exptl_crystal_size_max 0.38
_exptl_crystal_size_mid 0.24
_exptl_crystal_size_min 0.16
_refine_diff_density_max 0.862
_refine_diff_density_min -0.282
_refine_diff_density_rms 0.075
_refine_ls_extinction_method none
_refine_ls_goodness_of_fit_ref 1.063
_refine_ls_hydrogen_treatment constr
_refine_ls_matrix_type full
_refine_ls_number_parameters 306
_refine_ls_number_reflns 4435
_refine_ls_number_restraints 0
_refine_ls_restrained_S_all 1.063
_refine_ls_R_factor_all 0.0711
_refine_ls_R_factor_gt 0.0498
_refine_ls_shift/su_max 0.000
_refine_ls_shift/su_mean 0.000
_refine_ls_structure_factor_coef Fsqd
_refine_ls_weighting_details 'calc w=1/[\s^2^(Fo^2^)+(0.0994P)^2^+2.7475P] where P=(Fo^2^+2Fc^2^)/3'
_refine_ls_weighting_scheme calc
_refine_ls_wR_factor_gt 0.1541
_refine_ls_wR_factor_ref 0.1717
_reflns_number_gt 3269
_reflns_number_total 4435
_reflns_threshold_expression >2sigma(I)
_cod_data_source_file b610160g.txt
_cod_data_source_block 3
_cod_depositor_comments
;
The following automatic conversions were performed:
'_symmetry_cell_setting' value 'Orthorhombic' changed to 'orthorhombic'
according to '/home/saulius/struct/CIF-dictionaries/cif_core.dic'
dictionary named 'cif_core.dic' version 2.4.1 from
2010-06-29.

'_exptl_absorpt_correction_type' value 'Multi-Scan' changed
to 'multi-scan' according to
'/home/saulius/struct/CIF-dictionaries/cif_core.dic' dictionary named
'cif_core.dic' version 2.4.1 from 2010-06-29.

Automatic conversion script
Id: cif_fix_enum 1527 2010-12-29 10:47:43Z saulius 

The following automatic conversions were performed:

'_exptl_crystal_density_meas' value 'None' was changed to '?' - the
value is perceived as not measured.

Automatic conversion script
Id: cif_fix_values 3008 2015-01-20 13:52:24Z robertas 
;
_cod_original_cell_volume 5022.9(13)
_cod_original_sg_symbol_H-M Pbcn
_cod_database_code 7203584

loop_
_symmetry_equiv_pos_as_xyz
'x, y, z'
'-x+1/2, -y+1/2, z+1/2'
'-x, y, -z+1/2'
'x+1/2, -y+1/2, -z'
'-x, -y, -z'
'x-1/2, y-1/2, -z-1/2'
'x, -y, z-1/2'
'-x-1/2, y-1/2, z'

loop_
_atom_site_label
_atom_site_type_symbol
_atom_site_fract_x
_atom_site_fract_y
_atom_site_fract_z
_atom_site_U_iso_or_equiv
_atom_site_adp_type
_atom_site_occupancy
_atom_site_symmetry_multiplicity
_atom_site_calc_flag
_atom_site_refinement_flags
_atom_site_disorder_assembly
_atom_site_disorder_group
Co1 Co 0.0000 0.23222(2) 0.2500 0.0387(2) Uani 1 2 d S . .
N1 N 0.45183(11) -0.20519(10) 0.1475(3) 0.0474(7) Uani 1 1 d . . .
N2 N 0.33959(10) 0.01366(10) -0.1211(3) 0.0399(6) Uani 1 1 d . . .
N3 N 0.30674(10) -0.02354(10) -0.1943(3) 0.0404(6) Uani 1 1 d . . .
N4 N 0.21577(10) 0.00928(10) -0.2003(3) 0.0398(6) Uani 1 1 d . . .
N5 N 0.18385(11) -0.03151(10) -0.1452(3) 0.0445(6) Uani 1 1 d . . .
N6 N 0.04963(10) 0.17165(10) 0.1426(4) 0.0472(7) Uani 1 1 d . . .
N7 N 0.04641(12) 0.23023(11) 0.4580(4) 0.0548(7) Uani 1 1 d . . .
N8 N 0.1011(2) 0.2025(2) 0.6909(6) 0.1150(17) Uani 1 1 d . . .
N9 N 0.1830(3) 0.24191(18) 0.7937(9) 0.133(2) Uani 1 1 d . . .
C1 C 0.40355(14) -0.12222(13) 0.1804(4) 0.0526(8) Uani 1 1 d . . .
H1 H 0.3904 -0.0958 0.2512 0.063 Uiso 1 1 calc R . .
C2 C 0.43153(15) -0.16567(13) 0.2410(4) 0.0528(9) Uani 1 1 d . . .
H2 H 0.4367 -0.1678 0.3536 0.063 Uiso 1 1 calc R . .
C3 C 0.44258(15) -0.20151(14) -0.0116(4) 0.0573(10) Uani 1 1 d . . .
H3 H 0.4555 -0.2290 -0.0790 0.069 Uiso 1 1 calc R . .
C4 C 0.41497(15) -0.15932(14) -0.0830(4) 0.0579(10) Uani 1 1 d . . .
H4 H 0.4098 -0.1588 -0.1958 0.069 Uiso 1 1 calc R . .
C5 C 0.39493(13) -0.11767(12) 0.0124(4) 0.0442(7) Uani 1 1 d . . .
C6 C 0.36472(13) -0.07189(12) -0.0573(4) 0.0423(7) Uani 1 1 d . . .
C7 C 0.32042(13) -0.07530(12) -0.1593(4) 0.0452(8) Uani 1 1 d . . .
C8 C 0.28997(18) -0.12254(15) -0.2211(6) 0.0736(13) Uani 1 1 d . . .
H8A H 0.2524 -0.1168 -0.2026 0.110 Uiso 1 1 calc R . .
H8B H 0.3013 -0.1547 -0.1645 0.110 Uiso 1 1 calc R . .
H8C H 0.2964 -0.1267 -0.3362 0.110 Uiso 1 1 calc R . .
C9 C 0.37483(12) -0.01599(12) -0.0385(4) 0.0394(7) Uani 1 1 d . . .
C10 C 0.41976(13) 0.01109(15) 0.0494(4) 0.0526(8) Uani 1 1 d . . .
H10A H 0.4492 0.0164 -0.0246 0.079 Uiso 1 1 d R . .
H10B H 0.4311 -0.0113 0.1391 0.079 Uiso 1 1 d R . .
H10C H 0.4079 0.0456 0.0904 0.079 Uiso 1 1 d R . .
C11 C 0.26279(12) -0.00456(14) -0.2954(4) 0.0432(7) Uani 1 1 d . . .
H11A H 0.2743 0.0271 -0.3564 0.052 Uiso 1 1 calc R . .
H11B H 0.2535 -0.0326 -0.3737 0.052 Uiso 1 1 calc R . .
C12 C 0.14430(12) -0.00672(12) -0.0683(4) 0.0415(7) Uani 1 1 d . . .
C13 C 0.10054(15) -0.03963(15) 0.0070(5) 0.0627(10) Uani 1 1 d . . .
H13A H 0.0718 -0.0437 -0.0701 0.094 Uiso 1 1 calc R . .
H13B H 0.0876 -0.0216 0.1034 0.094 Uiso 1 1 calc R . .
H13C H 0.1141 -0.0748 0.0360 0.094 Uiso 1 1 calc R . .
C14 C 0.15126(12) 0.05048(12) -0.0697(4) 0.0397(7) Uani 1 1 d . . .
C15 C 0.19810(12) 0.05905(12) -0.1574(4) 0.0410(7) Uani 1 1 d . . .
C16 C 0.22599(15) 0.10915(14) -0.2096(5) 0.0614(10) Uani 1 1 d . . .
H16A H 0.2616 0.1095 -0.1651 0.092 Uiso 1 1 calc R . .
H16B H 0.2067 0.1402 -0.1705 0.092 Uiso 1 1 calc R . .
H16C H 0.2278 0.1102 -0.3269 0.092 Uiso 1 1 calc R . .
C17 C 0.11633(12) 0.09210(12) 0.0036(4) 0.0410(7) Uani 1 1 d . . .
C18 C 0.06069(13) 0.09019(13) -0.0115(5) 0.0522(9) Uani 1 1 d . . .
H18 H 0.0446 0.0621 -0.0696 0.063 Uiso 1 1 calc R . .
C19 C 0.02978(13) 0.12975(13) 0.0596(5) 0.0545(9) Uani 1 1 d . . .
H19 H -0.0072 0.1271 0.0491 0.065 Uiso 1 1 calc R . .
C20 C 0.10281(12) 0.17367(13) 0.1569(4) 0.0483(8) Uani 1 1 d . . .
H20 H 0.1179 0.2026 0.2137 0.058 Uiso 1 1 calc R . .
C21 C 0.13651(12) 0.13518(13) 0.0919(4) 0.0472(8) Uani 1 1 d . . .
H21 H 0.1733 0.1382 0.1077 0.057 Uiso 1 1 calc R . .
C22 C 0.07403(18) 0.22027(16) 0.5647(6) 0.0641(10) Uani 1 1 d . . .
C23 C 0.1446(3) 0.22555(19) 0.7390(7) 0.0872(15) Uani 1 1 d . . .
O1 O 0.2962(4) 0.2381(5) 0.6676(15) 0.170(4) Uani 0.50 1 d P . .

loop_
_atom_site_aniso_label
_atom_site_aniso_U_11
_atom_site_aniso_U_22
_atom_site_aniso_U_33
_atom_site_aniso_U_23
_atom_site_aniso_U_13
_atom_site_aniso_U_12
Co1 0.0335(3) 0.0250(3) 0.0575(4) 0.000 0.0160(3) 0.000
N1 0.0481(16) 0.0366(14) 0.0575(18) -0.0062(12) -0.0174(13) 0.0056(12)
N2 0.0398(14) 0.0381(13) 0.0417(14) 0.0021(11) 0.0044(11) 0.0041(11)
N3 0.0403(14) 0.0406(14) 0.0401(14) 0.0006(11) -0.0022(11) 0.0135(11)
N4 0.0406(14) 0.0384(14) 0.0405(14) -0.0015(11) 0.0024(11) 0.0114(11)
N5 0.0484(16) 0.0382(14) 0.0469(15) -0.0035(11) -0.0006(12) 0.0045(12)
N6 0.0358(14) 0.0345(13) 0.0715(19) -0.0068(12) 0.0134(13) -0.0013(11)
N7 0.0463(17) 0.0456(16) 0.072(2) 0.0031(14) 0.0115(16) 0.0010(13)
N8 0.140(4) 0.105(3) 0.100(3) 0.035(3) -0.042(3) -0.031(3)
N9 0.112(4) 0.072(3) 0.216(6) 0.007(3) -0.059(4) 0.005(3)
C1 0.063(2) 0.0427(18) 0.052(2) -0.0048(15) -0.0087(17) 0.0133(16)
C2 0.062(2) 0.0441(18) 0.052(2) -0.0026(15) -0.0132(16) 0.0147(16)
C3 0.066(2) 0.0458(19) 0.060(2) -0.0135(16) -0.0193(18) 0.0199(17)
C4 0.068(2) 0.055(2) 0.051(2) -0.0074(16) -0.0189(17) 0.0249(18)
C5 0.0412(18) 0.0401(16) 0.0513(19) -0.0001(14) -0.0087(14) 0.0082(13)
C6 0.0449(18) 0.0384(16) 0.0435(17) 0.0006(13) -0.0027(14) 0.0102(13)
C7 0.0466(18) 0.0369(16) 0.0520(19) -0.0031(14) -0.0079(15) 0.0131(14)
C8 0.074(3) 0.046(2) 0.101(3) -0.017(2) -0.032(2) 0.0123(19)
C9 0.0379(17) 0.0418(16) 0.0384(16) 0.0030(13) 0.0041(13) 0.0053(13)
C10 0.0428(19) 0.057(2) 0.058(2) 0.0030(17) 0.0003(16) -0.0042(15)
C11 0.0424(17) 0.0524(17) 0.0347(16) 0.0010(13) -0.0006(13) 0.0164(15)
C12 0.0438(17) 0.0398(16) 0.0409(17) -0.0044(13) -0.0013(14) 0.0034(13)
C13 0.062(2) 0.051(2) 0.075(3) -0.0022(18) 0.011(2) -0.0034(17)
C14 0.0369(16) 0.0380(15) 0.0443(17) -0.0015(13) -0.0002(13) 0.0078(13)
C15 0.0387(17) 0.0398(16) 0.0447(17) -0.0009(13) -0.0003(13) 0.0097(13)
C16 0.054(2) 0.0455(19) 0.084(3) 0.0096(18) 0.0176(19) 0.0085(16)
C17 0.0396(17) 0.0364(15) 0.0471(17) -0.0018(13) 0.0059(13) 0.0054(13)
C18 0.0401(19) 0.0391(17) 0.077(2) -0.0139(16) 0.0009(16) 0.0020(14)
C19 0.0324(18) 0.0429(18) 0.088(3) -0.0115(17) 0.0084(16) 0.0001(14)
C20 0.0388(18) 0.0417(17) 0.064(2) -0.0117(15) 0.0068(15) -0.0026(13)
C21 0.0325(16) 0.0456(17) 0.063(2) -0.0075(16) 0.0040(14) 0.0048(13)
C22 0.069(3) 0.052(2) 0.071(3) 0.001(2) 0.010(2) -0.0016(19)
C23 0.089(4) 0.060(3) 0.113(4) 0.005(3) -0.018(3) 0.007(3)
O1 0.102(7) 0.221(11) 0.188(10) -0.001(8) 0.047(7) -0.077(7)

loop_
_atom_type_symbol
_atom_type_description
_atom_type_scat_dispersion_real
_atom_type_scat_dispersion_imag
_atom_type_scat_source
C C 0.0033 0.0016 'International Tables Vol C Tables 4.2.6.8 and 6.1.1.4'
H H 0.0000 0.0000 'International Tables Vol C Tables 4.2.6.8 and 6.1.1.4'
N N 0.0061 0.0033 'International Tables Vol C Tables 4.2.6.8 and 6.1.1.4'
O O 0.0106 0.0060 'International Tables Vol C Tables 4.2.6.8 and 6.1.1.4'
Co Co 0.3494 0.9721 'International Tables Vol C Tables 4.2.6.8 and 6.1.1.4'

loop_
_geom_angle_atom_site_label_1
_geom_angle_atom_site_label_2
_geom_angle_atom_site_label_3
_geom_angle
_geom_angle_site_symmetry_1
_geom_angle_site_symmetry_3
_geom_angle_publ_flag
N7 Co1 N7 177.26(15) 3 . ?
N7 Co1 N1 91.39(11) 3 6_566 ?
N7 Co1 N1 90.60(11) . 6_566 ?
N7 Co1 N1 90.60(11) 3 8_665 ?
N7 Co1 N1 91.39(11) . 8_665 ?
N1 Co1 N1 87.06(14) 6_566 8_665 ?
N7 Co1 N6 88.30(11) 3 . ?
N7 Co1 N6 89.78(11) . . ?
N1 Co1 N6 178.01(10) 6_566 . ?
N1 Co1 N6 90.98(10) 8_665 . ?
N7 Co1 N6 89.78(11) 3 3 ?
N7 Co1 N6 88.30(11) . 3 ?
N1 Co1 N6 90.98(10) 6_566 3 ?
N1 Co1 N6 178.01(10) 8_665 3 ?
N6 Co1 N6 90.98(14) . 3 ?
C3 N1 C2 116.4(3) . . ?
C3 N1 Co1 122.3(2) . 6_656 ?
C2 N1 Co1 121.2(2) . 6_656 ?
C9 N2 N3 104.5(2) . . ?
C7 N3 N2 112.9(2) . . ?
C7 N3 C11 128.1(3) . . ?
N2 N3 C11 119.1(2) . . ?
C15 N4 N5 113.2(2) . . ?
C15 N4 C11 128.2(3) . . ?
N5 N4 C11 118.6(2) . . ?
C12 N5 N4 104.7(2) . . ?
C19 N6 C20 116.4(3) . . ?
C19 N6 Co1 122.5(2) . . ?
C20 N6 Co1 121.1(2) . . ?
C22 N7 Co1 168.2(3) . . ?
C23 N8 C22 121.9(5) . . ?
C2 C1 C5 119.8(3) . . ?
C2 C1 H1 120.1 . . ?
C5 C1 H1 120.1 . . ?
N1 C2 C1 123.8(3) . . ?
N1 C2 H2 118.1 . . ?
C1 C2 H2 118.1 . . ?
N1 C3 C4 123.7(3) . . ?
N1 C3 H3 118.1 . . ?
C4 C3 H3 118.1 . . ?
C3 C4 C5 120.2(3) . . ?
C3 C4 H4 119.9 . . ?
C5 C4 H4 119.9 . . ?
C4 C5 C1 116.1(3) . . ?
C4 C5 C6 122.5(3) . . ?
C1 C5 C6 121.4(3) . . ?
C7 C6 C9 105.5(3) . . ?
C7 C6 C5 126.5(3) . . ?
C9 C6 C5 128.0(3) . . ?
N3 C7 C6 105.8(3) . . ?
N3 C7 C8 122.7(3) . . ?
C6 C7 C8 131.5(3) . . ?
C7 C8 H8A 109.5 . . ?
C7 C8 H8B 109.5 . . ?
H8A C8 H8B 109.5 . . ?
C7 C8 H8C 109.5 . . ?
H8A C8 H8C 109.5 . . ?
H8B C8 H8C 109.5 . . ?
N2 C9 C6 111.3(3) . . ?
N2 C9 C10 119.8(3) . . ?
C6 C9 C10 128.7(3) . . ?
C9 C10 H10A 109.5 . . ?
C9 C10 H10B 109.5 . . ?
H10A C10 H10B 109.5 . . ?
C9 C10 H10C 109.5 . . ?
H10A C10 H10C 109.5 . . ?
H10B C10 H10C 109.5 . . ?
N4 C11 N3 112.5(2) . . ?
N4 C11 H11A 109.1 . . ?
N3 C11 H11A 109.1 . . ?
N4 C11 H11B 109.1 . . ?
N3 C11 H11B 109.1 . . ?
H11A C11 H11B 107.8 . . ?
N5 C12 C14 111.4(3) . . ?
N5 C12 C13 119.5(3) . . ?
C14 C12 C13 129.2(3) . . ?
C12 C13 H13A 109.5 . . ?
C12 C13 H13B 109.5 . . ?
H13A C13 H13B 109.5 . . ?
C12 C13 H13C 109.5 . . ?
H13A C13 H13C 109.5 . . ?
H13B C13 H13C 109.5 . . ?
C15 C14 C12 105.0(3) . . ?
C15 C14 C17 127.1(3) . . ?
C12 C14 C17 128.0(3) . . ?
N4 C15 C14 105.7(3) . . ?
N4 C15 C16 122.0(3) . . ?
C14 C15 C16 132.2(3) . . ?
C15 C16 H16A 109.5 . . ?
C15 C16 H16B 109.5 . . ?
H16A C16 H16B 109.5 . . ?
C15 C16 H16C 109.5 . . ?
H16A C16 H16C 109.5 . . ?
H16B C16 H16C 109.5 . . ?
C21 C17 C18 115.8(3) . . ?
C21 C17 C14 122.2(3) . . ?
C18 C17 C14 122.0(3) . . ?
C19 C18 C17 119.9(3) . . ?
C19 C18 H18 120.1 . . ?
C17 C18 H18 120.1 . . ?
N6 C19 C18 123.9(3) . . ?
N6 C19 H19 118.1 . . ?
C18 C19 H19 118.1 . . ?
N6 C20 C21 123.3(3) . . ?
N6 C20 H20 118.3 . . ?
C21 C20 H20 118.3 . . ?
C20 C21 C17 120.7(3) . . ?
C20 C21 H21 119.7 . . ?
C17 C21 H21 119.7 . . ?
N7 C22 N8 171.3(5) . . ?
N9 C23 N8 172.9(6) . . ?

loop_
_geom_bond_atom_site_label_1
_geom_bond_atom_site_label_2
_geom_bond_distance
_geom_bond_site_symmetry_2
_geom_bond_publ_flag
Co1 N7 2.057(4) 3 ?
Co1 N7 2.057(4) . ?
Co1 N1 2.127(3) 6_566 ?
Co1 N1 2.127(3) 8_665 ?
Co1 N6 2.129(2) . ?
Co1 N6 2.129(2) 3 ?
N1 C3 1.323(4) . ?
N1 C2 1.337(4) . ?
N1 Co1 2.127(3) 6_656 ?
N2 C9 1.328(4) . ?
N2 N3 1.367(4) . ?
N3 C7 1.351(4) . ?
N3 C11 1.450(4) . ?
N4 C15 1.350(4) . ?
N4 N5 1.359(4) . ?
N4 C11 1.448(4) . ?
N5 C12 1.320(4) . ?
N6 C19 1.331(4) . ?
N6 C20 1.333(4) . ?
N7 C22 1.138(5) . ?
N8 C23 1.287(7) . ?
N8 C22 1.308(6) . ?
N9 C23 1.130(7) . ?
C1 C2 1.371(5) . ?
C1 C5 1.394(5) . ?
C1 H1 0.9300 . ?
C2 H2 0.9300 . ?
C3 C4 1.377(5) . ?
C3 H3 0.9300 . ?
C4 C5 1.382(5) . ?
C4 H4 0.9300 . ?
C5 C6 1.471(4) . ?
C6 C7 1.387(4) . ?
C6 C9 1.408(4) . ?
C7 C8 1.479(5) . ?
C8 H8A 0.9600 . ?
C8 H8B 0.9600 . ?
C8 H8C 0.9600 . ?
C9 C10 1.489(5) . ?
C10 H10A 0.9600 . ?
C10 H10B 0.9600 . ?
C10 H10C 0.9600 . ?
C11 H11A 0.9700 . ?
C11 H11B 0.9700 . ?
C12 C14 1.420(4) . ?
C12 C13 1.493(5) . ?
C13 H13A 0.9600 . ?
C13 H13B 0.9600 . ?
C13 H13C 0.9600 . ?
C14 C15 1.387(4) . ?
C14 C17 1.473(4) . ?
C15 C16 1.480(5) . ?
C16 H16A 0.9600 . ?
C16 H16B 0.9600 . ?
C16 H16C 0.9600 . ?
C17 C21 1.378(4) . ?
C17 C18 1.395(5) . ?
C18 C19 1.372(4) . ?
C18 H18 0.9300 . ?
C19 H19 0.9300 . ?
C20 C21 1.374(4) . ?
C20 H20 0.9300 . ?
C21 H21 0.9300 . ?

loop_
_geom_torsion_atom_site_label_1
_geom_torsion_atom_site_label_2
_geom_torsion_atom_site_label_3
_geom_torsion_atom_site_label_4
_geom_torsion
_geom_torsion_site_symmetry_1
_geom_torsion_site_symmetry_2
_geom_torsion_site_symmetry_3
_geom_torsion_site_symmetry_4
_geom_torsion_publ_flag
C9 N2 N3 C7 0.2(3) . . . . ?
C9 N2 N3 C11 179.7(3) . . . . ?
C15 N4 N5 C12 1.3(3) . . . . ?
C11 N4 N5 C12 -178.3(3) . . . . ?
N7 Co1 N6 C19 -41.3(3) 3 . . . ?
N7 Co1 N6 C19 136.7(3) . . . . ?
N1 Co1 N6 C19 -131.9(3) 8_665 . . . ?
N6 Co1 N6 C19 48.4(2) 3 . . . ?
N7 Co1 N6 C20 139.3(3) 3 . . . ?
N7 Co1 N6 C20 -42.6(3) . . . . ?
N1 Co1 N6 C20 48.8(3) 8_665 . . . ?
N6 Co1 N6 C20 -130.9(3) 3 . . . ?
N1 Co1 N7 C22 156.3(16) 6_566 . . . ?
N1 Co1 N7 C22 -116.6(16) 8_665 . . . ?
N6 Co1 N7 C22 -25.6(16) . . . . ?
N6 Co1 N7 C22 65.4(16) 3 . . . ?
C3 N1 C2 C1 -1.6(5) . . . . ?
Co1 N1 C2 C1 175.1(3) 6_656 . . . ?
C5 C1 C2 N1 0.1(6) . . . . ?
C2 N1 C3 C4 1.7(6) . . . . ?
Co1 N1 C3 C4 -175.0(3) 6_656 . . . ?
N1 C3 C4 C5 -0.2(6) . . . . ?
C3 C4 C5 C1 -1.3(5) . . . . ?
C3 C4 C5 C6 -179.4(3) . . . . ?
C2 C1 C5 C4 1.3(5) . . . . ?
C2 C1 C5 C6 179.5(3) . . . . ?
C4 C5 C6 C7 52.4(5) . . . . ?
C1 C5 C6 C7 -125.6(4) . . . . ?
C4 C5 C6 C9 -126.1(4) . . . . ?
C1 C5 C6 C9 55.8(5) . . . . ?
C11 N3 C7 C6 -179.5(3) . . . . ?
N2 N3 C7 C8 178.5(3) . . . . ?
C11 N3 C7 C8 -1.1(5) . . . . ?
C9 C6 C7 N3 -0.2(4) . . . . ?
C5 C6 C7 N3 -179.0(3) . . . . ?
C9 C6 C7 C8 -178.4(4) . . . . ?
C5 C6 C7 C8 2.8(6) . . . . ?
N3 N2 C9 C6 -0.3(3) . . . . ?
N3 N2 C9 C10 176.1(3) . . . . ?
C7 C6 C9 N2 0.3(4) . . . . ?
C5 C6 C9 N2 179.1(3) . . . . ?
C7 C6 C9 C10 -175.6(3) . . . . ?
C5 C6 C9 C10 3.1(6) . . . . ?
C15 N4 C11 N3 102.4(4) . . . . ?
N5 N4 C11 N3 -78.1(3) . . . . ?
C7 N3 C11 N4 96.1(4) . . . . ?
N2 N3 C11 N4 -83.4(3) . . . . ?
N4 N5 C12 C14 -1.5(3) . . . . ?
N4 N5 C12 C13 179.1(3) . . . . ?
N5 C12 C14 C15 1.2(4) . . . . ?
C13 C12 C14 C15 -179.5(3) . . . . ?
N5 C12 C14 C17 -179.5(3) . . . . ?
C13 C12 C14 C17 -0.2(6) . . . . ?
N5 N4 C15 C14 -0.6(3) . . . . ?
C11 N4 C15 C14 179.0(3) . . . . ?
N5 N4 C15 C16 -178.0(3) . . . . ?
C11 N4 C15 C16 1.6(5) . . . . ?
C12 C14 C15 N4 -0.4(3) . . . . ?
C17 C14 C15 N4 -179.7(3) . . . . ?
C12 C14 C15 C16 176.6(4) . . . . ?
C17 C14 C15 C16 -2.7(6) . . . . ?
C15 C14 C17 C21 -45.2(5) . . . . ?
C12 C14 C17 C21 135.6(3) . . . . ?
C15 C14 C17 C18 135.1(4) . . . . ?
C12 C14 C17 C18 -44.1(5) . . . . ?
C14 C17 C18 C19 179.7(3) . . . . ?
C20 N6 C19 C18 -0.9(5) . . . . ?
Co1 N6 C19 C18 179.8(3) . . . . ?
C17 C18 C19 N6 1.1(6) . . . . ?
C19 N6 C20 C21 -0.4(5) . . . . ?
Co1 N6 C20 C21 179.0(3) . . . . ?
N6 C20 C21 C17 1.4(5) . . . . ?
C18 C17 C21 C20 -1.1(5) . . . . ?
C14 C17 C21 C20 179.2(3) . . . . ?
